data_7120891
loop_
_publ_author_name
'Nakamura, Taichi'
'Suzuki, Katsunori'
'Yamashita, Makoto'

_publ_section_title
;
 Anionic Indabenzene: Synthesis and Characterization
;
_journal_name_full 'Chemical Communications'
_journal_paper_doi 10.1039/C7CC08397A
_journal_year 2017
_chemical_formula_moiety 'C36 H78 In Li O6 Si2'
_chemical_formula_sum 'C36 H78 In Li O6 Si2'
_chemical_formula_weight 784.92
_chemical_name_systematic
;
 ?
;
_chemical_properties_physical Air-sensitive,Moisture-sensitive,Oxygen-sensitive
_space_group_crystal_system orthorhombic
_space_group_IT_number 33
_space_group_name_Hall 'P 2c -2n'
_space_group_name_H-M_alt 'P n a 21'
_symmetry_space_group_name_Hall 'P 2c -2n'
_symmetry_space_group_name_H-M 'P n a 21'
_atom_sites_solution_hydrogens geom
_audit_creation_method SHELXL-2013
_audit_update_record
;
2017-10-31 deposited with the CCDC.
2017-11-22 downloaded from the CCDC.
;
_cell_angle_alpha 90
_cell_angle_beta 90
_cell_angle_gamma 90
_cell_formula_units_Z 4
_cell_length_a 15.6436(14)
_cell_length_b 13.5076(12)
_cell_length_c 21.2642(19)
_cell_measurement_reflns_used 13593
_cell_measurement_temperature 93(2)
_cell_measurement_theta_max 31.2057
_cell_measurement_theta_min 2.6041
_cell_volume 4493.3(7)
_computing_cell_refinement 'RIGAKU CrystalClear'
_computing_data_collection 'RIGAKU CrystalClear'
_computing_data_reduction 'RIGAKU CrystalClear'
_computing_molecular_graphics 'Yadokari-XG 2009(Wakita Nemoto et al.)'
_computing_publication_material 'Yadokari-XG 2009(Wakita,Nemoto et al.)'
_computing_structure_refinement 'SHELXL-2013 (Sheldrick, 2013)'
_computing_structure_solution SIR-2004
_diffrn_ambient_temperature 93(2)
_diffrn_detector_area_resol_mean 28.5714
_diffrn_measured_fraction_theta_full 0.998
_diffrn_measured_fraction_theta_max 0.998
_diffrn_measurement_device_type 'Rigaku VariMax Saturn'
_diffrn_measurement_method 'omega scans'
_diffrn_radiation_monochromator Confocal
_diffrn_radiation_source 'rotating-anode X-ray tube'
_diffrn_radiation_type MoK\a
_diffrn_radiation_wavelength 0.71075
_diffrn_reflns_av_R_equivalents 0.0406
_diffrn_reflns_av_unetI/netI 0.0443
_diffrn_reflns_Laue_measured_fraction_full 0.998
_diffrn_reflns_Laue_measured_fraction_max 0.998
_diffrn_reflns_limit_h_max 20
_diffrn_reflns_limit_h_min -20
_diffrn_reflns_limit_k_max 17
_diffrn_reflns_limit_k_min -17
_diffrn_reflns_limit_l_max 23
_diffrn_reflns_limit_l_min -27
_diffrn_reflns_number 35510
_diffrn_reflns_point_group_measured_fraction_full 0.948
_diffrn_reflns_point_group_measured_fraction_max 0.937
_diffrn_reflns_theta_full 25.242
_diffrn_reflns_theta_max 27.484
_diffrn_reflns_theta_min 3.010
_exptl_absorpt_coefficient_mu 0.615
_exptl_absorpt_correction_T_max 1.0000
_exptl_absorpt_correction_T_min 0.8921
_exptl_absorpt_correction_type multi-scan
_exptl_absorpt_process_details 'Jacobson, R. (1998) Private communication'
_exptl_crystal_colour Yellow
_exptl_crystal_density_diffrn 1.160
_exptl_crystal_description Platelet
_exptl_crystal_F_000 1688
_exptl_crystal_size_max 0.200
_exptl_crystal_size_mid 0.170
_exptl_crystal_size_min 0.060
_refine_diff_density_max 0.469
_refine_diff_density_min -1.143
_refine_diff_density_rms 0.095
_refine_ls_abs_structure_details
;
 Flack x determined using 2769 quotients [(I+)-(I-)]/[(I+)+(I-)]
 (Parsons and Flack (2004), Acta Cryst. A60, s61).
;
_refine_ls_abs_structure_Flack 0.006(16)
_refine_ls_extinction_method none
_refine_ls_goodness_of_fit_ref 1.046
_refine_ls_hydrogen_treatment constr
_refine_ls_matrix_type full
_refine_ls_number_parameters 433
_refine_ls_number_reflns 9677
_refine_ls_number_restraints 1
_refine_ls_restrained_S_all 1.046
_refine_ls_R_factor_all 0.0445
_refine_ls_R_factor_gt 0.0360
_refine_ls_shift/su_max 0.000
_refine_ls_shift/su_mean 0.000
_refine_ls_structure_factor_coef Fsqd
_refine_ls_weighting_details 'w=1/[\s^2^(Fo^2^)+(0.0423P)^2^] where P=(Fo^2^+2Fc^2^)/3'
_refine_ls_weighting_scheme calc
_refine_ls_wR_factor_gt 0.0778
_refine_ls_wR_factor_ref 0.0816
_reflns_Friedel_coverage 0.828
_reflns_Friedel_fraction_full 0.895
_reflns_Friedel_fraction_max 0.873
_reflns_number_gt 7977
_reflns_number_total 9677
_reflns_threshold_expression 'I > 2\s(I)'
_cod_data_source_file c7cc08397a2.cif
_cod_data_source_block Indabenzene_LiDME3
_cod_depositor_comments
;
The following automatic conversions were performed:

'_exptl_absorpt_correction_type' value 'Multi-scan' changed to
'multi-scan' according to
/home/data/users/saulius/crontab/automatic-downloads/rss-feeds/RSC/lib/dictionaries/cif_core.dic
dictionary named 'cif_core.dic' version 2.4.2 from 2011-04-26.

Automatic conversion script
Id: cif_fix_values 4973 2017-02-22 13:04:09Z antanas 
;
_cod_database_code 7120891
_shelx_space_group_comment
;
The symmetry employed for this shelxl refinement is uniquely defined
by the following loop, which should always be used as a source of
symmetry information in preference to the above space-group names.
They are only intended as comments.
;
_shelx_estimated_absorpt_t_min 0.887
_shelx_estimated_absorpt_t_max 0.964
_shelxl_version_number 2013-4

loop_
_space_group_symop_operation_xyz
'x, y, z'
'-x, -y, z+1/2'
'-x+1/2, y+1/2, z+1/2'
'x+1/2, -y+1/2, z'

loop_
_atom_site_label
_atom_site_type_symbol
_atom_site_fract_x
_atom_site_fract_y
_atom_site_fract_z
_atom_site_U_iso_or_equiv
_atom_site_adp_type
_atom_site_occupancy
_atom_site_site_symmetry_order
_atom_site_calc_flag
_atom_site_refinement_flags_posn
_atom_site_refinement_flags_adp
C1 C 0.1605(3) 0.6023(3) 0.6584(2) 0.0203(9) Uani 1 1 d . .
C2 C 0.0741(3) 0.5792(3) 0.6660(2) 0.0210(9) Uani 1 1 d . .
H1 H 0.0357 0.6265 0.6488 0.025 Uiso 1 1 calc R U
C3 C 0.0344(2) 0.4971(3) 0.6949(3) 0.0197(7) Uani 1 1 d . .
H2 H -0.0263 0.4976 0.6945 0.024 Uiso 1 1 calc R U
C4 C 0.0722(3) 0.4143(3) 0.72451(19) 0.0191(9) Uani 1 1 d . .
H3 H 0.0324 0.3668 0.7397 0.023 Uiso 1 1 calc R U
C5 C 0.1572(3) 0.3902(3) 0.73521(19) 0.0191(9) Uani 1 1 d . .
C6 C 0.3813(2) 0.4951(3) 0.7068(4) 0.0377(14) Uani 1 1 d . .
H4 H 0.3993 0.4347 0.7286 0.057 Uiso 1 1 calc R U
H5 H 0.4004 0.5531 0.7306 0.057 Uiso 1 1 calc R U
H6 H 0.4066 0.4966 0.6646 0.057 Uiso 1 1 calc R U
C7 C 0.1043(3) 0.8428(3) 0.6967(3) 0.0393(11) Uani 1 1 d . .
H13 H 0.0606 0.8943 0.7008 0.059 Uiso 1 1 calc R U
H14 H 0.1579 0.8661 0.7155 0.059 Uiso 1 1 calc R U
H15 H 0.0853 0.7827 0.7183 0.059 Uiso 1 1 calc R U
C8 C 0.1190(3) 0.8198(3) 0.6265(2) 0.0322(11) Uani 1 1 d . .
H7 H 0.0620 0.8003 0.6090 0.039 Uiso 1 1 calc R U
C9 C 0.1454(4) 0.9154(4) 0.5914(3) 0.0590(18) Uani 1 1 d . .
H16 H 0.1979 0.9418 0.6101 0.088 Uiso 1 1 calc R U
H17 H 0.0996 0.9646 0.5951 0.088 Uiso 1 1 calc R U
H18 H 0.1553 0.9003 0.5470 0.088 Uiso 1 1 calc R U
C10 C 0.3271(3) 0.7788(4) 0.6950(3) 0.0464(13) Uani 1 1 d . .
H19 H 0.3074 0.8475 0.6978 0.070 Uiso 1 1 calc R U
H20 H 0.3885 0.7760 0.7040 0.070 Uiso 1 1 calc R U
H21 H 0.2961 0.7383 0.7257 0.070 Uiso 1 1 calc R U
C11 C 0.3104(3) 0.7392(4) 0.6289(2) 0.0370(13) Uani 1 1 d . .
H8 H 0.3405 0.6740 0.6269 0.044 Uiso 1 1 calc R U
C12 C 0.3548(4) 0.8052(5) 0.5788(3) 0.067(2) Uani 1 1 d . .
H22 H 0.4159 0.8103 0.5884 0.100 Uiso 1 1 calc R U
H23 H 0.3291 0.8714 0.5793 0.100 Uiso 1 1 calc R U
H24 H 0.3473 0.7756 0.5371 0.100 Uiso 1 1 calc R U
C13 C 0.0958(4) 0.6714(4) 0.5003(3) 0.0449(14) Uani 1 1 d . .
H25 H 0.0683 0.6173 0.5235 0.067 Uiso 1 1 calc R U
H26 H 0.0965 0.6556 0.4553 0.067 Uiso 1 1 calc R U
H27 H 0.0639 0.7328 0.5071 0.067 Uiso 1 1 calc R U
C14 C 0.1878(3) 0.6844(3) 0.5238(2) 0.0310(11) Uani 1 1 d . .
H9 H 0.2123 0.7432 0.5016 0.037 Uiso 1 1 calc R U
C15 C 0.2414(3) 0.5942(4) 0.5047(3) 0.0436(14) Uani 1 1 d . .
H28 H 0.2388 0.5857 0.4590 0.065 Uiso 1 1 calc R U
H29 H 0.2189 0.5349 0.5253 0.065 Uiso 1 1 calc R U
H30 H 0.3009 0.6045 0.5175 0.065 Uiso 1 1 calc R U
C16 C 0.3129(3) 0.2134(4) 0.6867(3) 0.0522(17) Uani 1 1 d . .
H31 H 0.2828 0.1518 0.6767 0.078 Uiso 1 1 calc R U
H32 H 0.3741 0.2052 0.6783 0.078 Uiso 1 1 calc R U
H33 H 0.2903 0.2672 0.6607 0.078 Uiso 1 1 calc R U
C17 C 0.2994(3) 0.2388(4) 0.7575(3) 0.0384(13) Uani 1 1 d . .
H10 H 0.3369 0.2974 0.7658 0.046 Uiso 1 1 calc R U
C18 C 0.3358(4) 0.1551(5) 0.7985(3) 0.076(2) Uani 1 1 d . .
H34 H 0.3968 0.1465 0.7893 0.113 Uiso 1 1 calc R U
H35 H 0.3054 0.0933 0.7893 0.113 Uiso 1 1 calc R U
H36 H 0.3285 0.1719 0.8430 0.113 Uiso 1 1 calc R U
C19 C 0.0971(3) 0.1447(3) 0.7009(3) 0.0478(13) Uani 1 1 d . .
H37 H 0.0473 0.1013 0.6965 0.072 Uiso 1 1 calc R U
H38 H 0.1489 0.1084 0.6889 0.072 Uiso 1 1 calc R U
H39 H 0.0903 0.2026 0.6737 0.072 Uiso 1 1 calc R U
C20 C 0.1049(3) 0.1784(3) 0.7692(2) 0.0354(12) Uani 1 1 d . .
H11 H 0.0487 0.2095 0.7800 0.043 Uiso 1 1 calc R U
C21 C 0.1134(4) 0.0877(4) 0.8125(3) 0.076(2) Uani 1 1 d . .
H40 H 0.1674 0.0537 0.8037 0.114 Uiso 1 1 calc R U
H41 H 0.0656 0.0423 0.8049 0.114 Uiso 1 1 calc R U
H42 H 0.1125 0.1093 0.8565 0.114 Uiso 1 1 calc R U
C22 C 0.2626(3) 0.3824(4) 0.8839(3) 0.0475(15) Uani 1 1 d . .
H43 H 0.2613 0.3965 0.9291 0.071 Uiso 1 1 calc R U
H44 H 0.2526 0.4437 0.8604 0.071 Uiso 1 1 calc R U
H45 H 0.3186 0.3552 0.8726 0.071 Uiso 1 1 calc R U
C23 C 0.1928(3) 0.3071(3) 0.8679(2) 0.0323(12) Uani 1 1 d . .
H12 H 0.2065 0.2440 0.8903 0.039 Uiso 1 1 calc R U
C24 C 0.1058(3) 0.3445(4) 0.8922(2) 0.0466(14) Uani 1 1 d . .
H46 H 0.0915 0.4071 0.8715 0.070 Uiso 1 1 calc R U
H47 H 0.1090 0.3549 0.9378 0.070 Uiso 1 1 calc R U
H48 H 0.0616 0.2952 0.8829 0.070 Uiso 1 1 calc R U
In1 In 0.24326(2) 0.49699(2) 0.69910(6) 0.01849(7) Uani 1 1 d . .
Si1 Si 0.19355(8) 0.71071(8) 0.61167(6) 0.0231(3) Uani 1 1 d . .
Si2 Si 0.18822(8) 0.27927(8) 0.78023(6) 0.0214(3) Uani 1 1 d . .
C25 C 0.5962(3) 0.3260(4) 0.3422(2) 0.0495(14) Uani 1 1 d . .
H61 H 0.5489 0.3375 0.3129 0.074 Uiso 1 1 calc R U
H62 H 0.6180 0.2585 0.3366 0.074 Uiso 1 1 calc R U
H63 H 0.6421 0.3736 0.3338 0.074 Uiso 1 1 calc R U
C26 C 0.5320(4) 0.4337(4) 0.4144(3) 0.0659(19) Uani 1 1 d . .
H49 H 0.4822 0.4436 0.3865 0.079 Uiso 1 1 calc R U
H50 H 0.5755 0.4845 0.4044 0.079 Uiso 1 1 calc R U
C27 C 0.5054(4) 0.4422(4) 0.4819(3) 0.0643(18) Uani 1 1 d . .
H51 H 0.5555 0.4341 0.5098 0.077 Uiso 1 1 calc R U
H52 H 0.4799 0.5081 0.4899 0.077 Uiso 1 1 calc R U
C28 C 0.4113(4) 0.3708(4) 0.5566(3) 0.0570(16) Uani 1 1 d . .
H64 H 0.4585 0.3634 0.5865 0.085 Uiso 1 1 calc R U
H65 H 0.3698 0.3175 0.5631 0.085 Uiso 1 1 calc R U
H66 H 0.3834 0.4349 0.5632 0.085 Uiso 1 1 calc R U
C29 C 0.6482(3) 0.2271(4) 0.5252(3) 0.0538(16) Uani 1 1 d . .
H67 H 0.6406 0.2713 0.5614 0.081 Uiso 1 1 calc R U
H68 H 0.6679 0.2656 0.4889 0.081 Uiso 1 1 calc R U
H69 H 0.6907 0.1764 0.5355 0.081 Uiso 1 1 calc R U
C30 C 0.5368(3) 0.1281(4) 0.5632(2) 0.0351(12) Uani 1 1 d . .
H53 H 0.5224 0.1743 0.5978 0.042 Uiso 1 1 calc R U
H54 H 0.5798 0.0803 0.5789 0.042 Uiso 1 1 calc R U
C31 C 0.4587(3) 0.0746(3) 0.5424(2) 0.0363(11) Uani 1 1 d . .
H55 H 0.4742 0.0224 0.5117 0.044 Uiso 1 1 calc R U
H56 H 0.4305 0.0429 0.5788 0.044 Uiso 1 1 calc R U
C32 C 0.3228(3) 0.0984(3) 0.4995(2) 0.0415(12) Uani 1 1 d . .
H70 H 0.3324 0.0421 0.4713 0.062 Uiso 1 1 calc R U
H71 H 0.2855 0.1467 0.4788 0.062 Uiso 1 1 calc R U
H72 H 0.2956 0.0752 0.5383 0.062 Uiso 1 1 calc R U
C33 C 0.5637(3) 0.0575(3) 0.3776(3) 0.0476(14) Uani 1 1 d . .
H73 H 0.5464 -0.0107 0.3687 0.071 Uiso 1 1 calc R U
H74 H 0.5980 0.0590 0.4162 0.071 Uiso 1 1 calc R U
H75 H 0.5978 0.0830 0.3425 0.071 Uiso 1 1 calc R U
C34 C 0.4437(4) 0.1281(4) 0.3276(2) 0.0409(13) Uani 1 1 d . .
H57 H 0.4321 0.0623 0.3090 0.049 Uiso 1 1 calc R U
H58 H 0.4778 0.1670 0.2971 0.049 Uiso 1 1 calc R U
C35 C 0.3616(3) 0.1800(4) 0.3411(2) 0.0410(12) Uani 1 1 d . .
H59 H 0.3339 0.2004 0.3012 0.049 Uiso 1 1 calc R U
H60 H 0.3222 0.1351 0.3638 0.049 Uiso 1 1 calc R U
Li1 Li 0.4756(4) 0.2324(5) 0.4488(3) 0.0271(16) Uani 1 1 d . .
C36 C 0.3077(3) 0.3303(4) 0.3828(3) 0.0459(12) Uani 1 1 d . .
H76 H 0.2955 0.3581 0.3412 0.069 Uiso 1 1 calc R U
H77 H 0.3209 0.3841 0.4122 0.069 Uiso 1 1 calc R U
H78 H 0.2578 0.2937 0.3979 0.069 Uiso 1 1 calc R U
O1 O 0.5663(2) 0.3383(2) 0.40587(16) 0.0387(8) Uani 1 1 d . .
O2 O 0.4437(2) 0.3659(2) 0.49414(15) 0.0389(9) Uani 1 1 d . .
O3 O 0.57045(19) 0.1817(2) 0.51081(14) 0.0346(7) Uani 1 1 d . .
O4 O 0.40267(18) 0.14386(19) 0.51408(14) 0.0292(7) Uani 1 1 d . .
O5 O 0.4902(2) 0.1170(2) 0.38553(14) 0.0368(7) Uani 1 1 d . .
O6 O 0.3795(2) 0.2648(2) 0.37858(16) 0.0367(8) Uani 1 1 d . .

loop_
_atom_site_aniso_label
_atom_site_aniso_U_11
_atom_site_aniso_U_22
_atom_site_aniso_U_33
_atom_site_aniso_U_23
_atom_site_aniso_U_13
_atom_site_aniso_U_12
C1 0.025(2) 0.0198(19) 0.016(2) 0.0027(16) -0.0027(18) 0.0007(17)
C2 0.025(2) 0.020(2) 0.017(2) 0.0019(16) -0.0081(18) 0.0016(17)
C3 0.0169(13) 0.0232(16) 0.0189(19) -0.0022(15) -0.006(3) 0.0012(16)
C4 0.027(2) 0.0173(19) 0.013(2) -0.0006(15) 0.0042(17) -0.0036(17)
C5 0.023(2) 0.019(2) 0.016(2) 0.0021(16) 0.0017(17) 0.0010(17)
C6 0.0214(17) 0.046(2) 0.045(4) 0.000(2) -0.004(3) -0.001(2)
C7 0.052(3) 0.032(2) 0.034(3) 0.000(3) 0.003(3) 0.006(2)
C8 0.045(3) 0.025(2) 0.026(3) 0.004(2) -0.011(2) -0.001(2)
C9 0.115(5) 0.028(3) 0.034(3) 0.011(2) 0.008(3) 0.015(3)
C10 0.039(3) 0.053(3) 0.047(3) 0.011(3) -0.018(3) -0.018(2)
C11 0.028(3) 0.044(3) 0.039(3) 0.025(2) -0.011(2) -0.013(2)
C12 0.046(3) 0.094(5) 0.060(4) 0.044(4) -0.021(3) -0.038(3)
C13 0.055(3) 0.051(3) 0.029(3) -0.002(2) -0.013(3) -0.015(3)
C14 0.042(3) 0.025(2) 0.027(3) 0.003(2) -0.001(2) -0.005(2)
C15 0.060(3) 0.041(3) 0.031(3) 0.005(2) 0.009(2) 0.007(2)
C16 0.050(3) 0.055(3) 0.052(4) 0.004(3) 0.024(3) 0.017(2)
C17 0.035(3) 0.040(3) 0.040(3) 0.019(2) 0.011(2) 0.016(2)
C18 0.063(4) 0.082(4) 0.082(5) 0.052(4) 0.032(4) 0.053(4)
C19 0.061(3) 0.034(2) 0.049(3) 0.002(3) -0.008(4) -0.014(2)
C20 0.047(3) 0.022(2) 0.037(3) 0.009(2) -0.003(2) -0.006(2)
C21 0.103(5) 0.044(3) 0.081(5) 0.035(3) -0.030(4) -0.034(3)
C22 0.076(4) 0.036(3) 0.030(3) 0.004(2) -0.017(3) -0.003(3)
C23 0.042(3) 0.030(2) 0.025(3) 0.010(2) -0.004(2) 0.010(2)
C24 0.060(4) 0.057(3) 0.023(3) 0.002(3) 0.005(3) 0.015(3)
In1 0.01839(11) 0.01949(12) 0.01759(12) 0.00339(12) 0.0002(2) -0.00075(12)
Si1 0.0277(7) 0.0214(6) 0.0203(7) 0.0067(5) -0.0054(5) -0.0049(5)
Si2 0.0253(7) 0.0188(5) 0.0202(7) 0.0049(5) 0.0041(5) 0.0020(5)
C25 0.042(3) 0.073(4) 0.034(3) 0.022(3) 0.001(2) -0.013(3)
C26 0.068(4) 0.039(3) 0.091(5) 0.017(3) 0.015(4) -0.007(3)
C27 0.076(4) 0.028(3) 0.089(5) -0.018(3) 0.003(4) -0.008(3)
C28 0.082(4) 0.056(4) 0.033(3) -0.010(3) 0.000(3) 0.024(3)
C29 0.040(3) 0.086(4) 0.035(3) 0.015(3) -0.001(2) -0.019(3)
C30 0.041(3) 0.042(3) 0.022(3) 0.017(2) 0.000(2) 0.001(2)
C31 0.040(3) 0.030(2) 0.039(3) 0.011(2) -0.003(2) 0.001(2)
C32 0.036(3) 0.047(3) 0.041(3) 0.014(2) -0.005(2) -0.004(2)
C33 0.050(3) 0.040(3) 0.052(4) 0.000(3) 0.014(3) 0.009(2)
C34 0.061(4) 0.037(3) 0.025(3) -0.004(2) -0.003(2) -0.005(3)
C35 0.050(3) 0.045(3) 0.028(3) 0.001(2) -0.008(2) -0.012(2)
Li1 0.035(4) 0.025(4) 0.022(4) -0.001(3) 0.001(4) 0.000(3)
C36 0.039(3) 0.054(3) 0.045(3) 0.006(3) -0.001(2) 0.006(2)
O1 0.0413(19) 0.0371(18) 0.038(2) 0.0092(15) -0.0007(16) -0.0041(15)
O2 0.056(2) 0.0328(17) 0.0274(19) -0.0065(15) 0.0013(16) 0.0007(16)
O3 0.0325(17) 0.0472(19) 0.0242(17) 0.0118(15) -0.0020(13) -0.0049(15)
O4 0.0318(16) 0.0277(15) 0.0281(16) 0.0043(13) -0.0004(13) 0.0013(12)
O5 0.050(2) 0.0355(17) 0.0248(17) -0.0054(14) 0.0027(15) 0.0106(15)
O6 0.042(2) 0.0330(17) 0.0350(19) -0.0001(15) -0.0099(15) 0.0004(14)

loop_
_atom_type_symbol
_atom_type_description
_atom_type_scat_dispersion_real
_atom_type_scat_dispersion_imag
_atom_type_scat_source
C C 0.0033 0.0016 'International Tables Vol C Tables 4.2.6.8 and 6.1.1.4'
H H 0.0000 0.0000 'International Tables Vol C Tables 4.2.6.8 and 6.1.1.4'
Li Li -0.0003 0.0001 'International Tables Vol C Tables 4.2.6.8 and 6.1.1.4'
O O 0.0106 0.0060 'International Tables Vol C Tables 4.2.6.8 and 6.1.1.4'
Si Si 0.0817 0.0704 'International Tables Vol C Tables 4.2.6.8 and 6.1.1.4'
In In -0.7276 1.3100 'International Tables Vol C Tables 4.2.6.8 and 6.1.1.4'

loop_
_geom_angle_atom_site_label_1
_geom_angle_atom_site_label_2
_geom_angle_atom_site_label_3
_geom_angle
C2 C1 Si1 120.7(3)
C2 C1 In1 113.4(3)
Si1 C1 In1 125.8(2)
C1 C2 C3 130.6(4)
C1 C2 H1 114.7
C3 C2 H1 114.7
C4 C3 C2 129.2(3)
C4 C3 H2 115.4
C2 C3 H2 115.4
C5 C4 C3 131.2(4)
C5 C4 H3 114.4
C3 C4 H3 114.4
C4 C5 Si2 121.8(3)
C4 C5 In1 113.0(3)
Si2 C5 In1 125.1(2)
In1 C6 H4 109.5
In1 C6 H5 109.5
H4 C6 H5 109.5
In1 C6 H6 109.5
H4 C6 H6 109.5
H5 C6 H6 109.5
C8 C7 H13 109.5
C8 C7 H14 109.5
H13 C7 H14 109.5
C8 C7 H15 109.5
H13 C7 H15 109.5
H14 C7 H15 109.5
C7 C8 C9 109.7(4)
C7 C8 Si1 114.0(3)
C9 C8 Si1 113.7(4)
C7 C8 H7 106.2
C9 C8 H7 106.2
Si1 C8 H7 106.2
C8 C9 H16 109.5
C8 C9 H17 109.5
H16 C9 H17 109.5
C8 C9 H18 109.5
H16 C9 H18 109.5
H17 C9 H18 109.5
C11 C10 H19 109.5
C11 C10 H20 109.5
H19 C10 H20 109.5
C11 C10 H21 109.5
H19 C10 H21 109.5
H20 C10 H21 109.5
C10 C11 C12 110.7(4)
C10 C11 Si1 114.3(4)
C12 C11 Si1 114.4(3)
C10 C11 H8 105.5
C12 C11 H8 105.5
Si1 C11 H8 105.5
C11 C12 H22 109.5
C11 C12 H23 109.5
H22 C12 H23 109.5
C11 C12 H24 109.5
H22 C12 H24 109.5
H23 C12 H24 109.5
C14 C13 H25 109.5
C14 C13 H26 109.5
H25 C13 H26 109.5
C14 C13 H27 109.5
H25 C13 H27 109.5
H26 C13 H27 109.5
C13 C14 C15 109.6(4)
C13 C14 Si1 112.7(4)
C15 C14 Si1 112.5(4)
C13 C14 H9 107.2
C15 C14 H9 107.2
Si1 C14 H9 107.2
C14 C15 H28 109.5
C14 C15 H29 109.5
H28 C15 H29 109.5
C14 C15 H30 109.5
H28 C15 H30 109.5
H29 C15 H30 109.5
C17 C16 H31 109.5
C17 C16 H32 109.5
H31 C16 H32 109.5
C17 C16 H33 109.5
H31 C16 H33 109.5
H32 C16 H33 109.5
C18 C17 C16 109.6(4)
C18 C17 Si2 114.2(4)
C16 C17 Si2 115.8(4)
C18 C17 H10 105.4
C16 C17 H10 105.4
Si2 C17 H10 105.4
C17 C18 H34 109.5
C17 C18 H35 109.5
H34 C18 H35 109.5
C17 C18 H36 109.5
H34 C18 H36 109.5
H35 C18 H36 109.5
C20 C19 H37 109.5
C20 C19 H38 109.5
H37 C19 H38 109.5
C20 C19 H39 109.5
H37 C19 H39 109.5
H38 C19 H39 109.5
C19 C20 C21 109.8(4)
C19 C20 Si2 112.7(3)
C21 C20 Si2 116.0(4)
C19 C20 H11 105.9
C21 C20 H11 105.9
Si2 C20 H11 105.9
C20 C21 H40 109.5
C20 C21 H41 109.5
H40 C21 H41 109.5
C20 C21 H42 109.5
H40 C21 H42 109.5
H41 C21 H42 109.5
C23 C22 H43 109.5
C23 C22 H44 109.5
H43 C22 H44 109.5
C23 C22 H45 109.5
H43 C22 H45 109.5
H44 C22 H45 109.5
C22 C23 C24 109.7(4)
C22 C23 Si2 112.1(4)
C24 C23 Si2 111.1(3)
C22 C23 H12 107.9
C24 C23 H12 107.9
Si2 C23 H12 107.9
C23 C24 H46 109.5
C23 C24 H47 109.5
H46 C24 H47 109.5
C23 C24 H48 109.5
H46 C24 H48 109.5
H47 C24 H48 109.5
C1 In1 C5 102.58(12)
C1 In1 C6 130.64(18)
C5 In1 C6 126.75(18)
C1 Si1 C11 109.0(2)
C1 Si1 C14 111.6(2)
C11 Si1 C14 105.8(2)
C1 Si1 C8 110.7(2)
C11 Si1 C8 113.6(2)
C14 Si1 C8 106.1(2)
C5 Si2 C17 110.2(2)
C5 Si2 C20 109.8(2)
C17 Si2 C20 113.2(2)
C5 Si2 C23 111.0(2)
C17 Si2 C23 105.8(2)
C20 Si2 C23 106.8(2)
O1 C25 H61 109.5
O1 C25 H62 109.5
H61 C25 H62 109.5
O1 C25 H63 109.5
H61 C25 H63 109.5
H62 C25 H63 109.5
O1 C26 C27 107.5(5)
O1 C26 H49 110.2
C27 C26 H49 110.2
O1 C26 H50 110.2
C27 C26 H50 110.2
H49 C26 H50 108.5
O2 C27 C26 107.8(5)
O2 C27 H51 110.1
C26 C27 H51 110.1
O2 C27 H52 110.1
C26 C27 H52 110.1
H51 C27 H52 108.5
O2 C28 H64 109.5
O2 C28 H65 109.5
H64 C28 H65 109.5
O2 C28 H66 109.5
H64 C28 H66 109.5
H65 C28 H66 109.5
O3 C29 H67 109.5
O3 C29 H68 109.5
H67 C29 H68 109.5
O3 C29 H69 109.5
H67 C29 H69 109.5
H68 C29 H69 109.5
O3 C30 C31 108.4(4)
O3 C30 H53 110.0
C31 C30 H53 110.0
O3 C30 H54 110.0
C31 C30 H54 110.0
H53 C30 H54 108.4
O4 C31 C30 108.3(4)
O4 C31 H55 110.0
C30 C31 H55 110.0
O4 C31 H56 110.0
C30 C31 H56 110.0
H55 C31 H56 108.4
O4 C32 H70 109.5
O4 C32 H71 109.5
H70 C32 H71 109.5
O4 C32 H72 109.5
H70 C32 H72 109.5
H71 C32 H72 109.5
O5 C33 H73 109.5
O5 C33 H74 109.5
H73 C33 H74 109.5
O5 C33 H75 109.5
H73 C33 H75 109.5
H74 C33 H75 109.5
O5 C34 C35 108.6(4)
O5 C34 H57 110.0
C35 C34 H57 110.0
O5 C34 H58 110.0
C35 C34 H58 110.0
H57 C34 H58 108.3
O6 C35 C34 108.5(4)
O6 C35 H59 110.0
C34 C35 H59 110.0
O6 C35 H60 110.0
C34 C35 H60 110.0
H59 C35 H60 108.4
O5 Li1 O3 94.8(3)
O5 Li1 O2 165.5(4)
O3 Li1 O2 99.2(3)
O5 Li1 O4 93.4(3)
O3 Li1 O4 77.8(3)
O2 Li1 O4 93.2(3)
O5 Li1 O6 77.3(3)
O3 Li1 O6 172.0(4)
O2 Li1 O6 88.8(3)
O4 Li1 O6 100.8(3)
O5 Li1 O1 98.5(3)
O3 Li1 O1 91.0(3)
O2 Li1 O1 77.7(3)
O4 Li1 O1 164.4(4)
O6 Li1 O1 91.7(3)
O6 C36 H76 109.5
O6 C36 H77 109.5
H76 C36 H77 109.5
O6 C36 H78 109.5
H76 C36 H78 109.5
H77 C36 H78 109.5
C26 O1 C25 110.5(4)
C26 O1 Li1 107.1(4)
C25 O1 Li1 121.5(4)
C28 O2 C27 112.0(4)
C28 O2 Li1 123.5(4)
C27 O2 Li1 111.9(4)
C29 O3 C30 111.9(4)
C29 O3 Li1 127.6(4)
C30 O3 Li1 113.2(3)
C31 O4 C32 110.6(3)
C31 O4 Li1 108.1(3)
C32 O4 Li1 124.2(3)
C33 O5 C34 111.6(4)
C33 O5 Li1 126.5(4)
C34 O5 Li1 115.0(3)
C35 O6 C36 112.2(4)
C35 O6 Li1 111.2(3)
C36 O6 Li1 128.8(3)

loop_
_geom_bond_atom_site_label_1
_geom_bond_atom_site_label_2
_geom_bond_distance
C1 C2 1.396(6)
C1 Si1 1.844(4)
C1 In1 2.109(4)
C2 C3 1.413(6)
C2 H1 0.9500
C3 C4 1.413(6)
C3 H2 0.9500
C4 C5 1.389(6)
C4 H3 0.9500
C5 Si2 1.843(4)
C5 In1 2.117(4)
C6 In1 2.165(4)
C6 H4 0.9800
C6 H5 0.9800
C6 H6 0.9800
C7 C8 1.542(7)
C7 H13 0.9800
C7 H14 0.9800
C7 H15 0.9800
C8 C9 1.547(7)
C8 Si1 1.906(5)
C8 H7 1.0000
C9 H16 0.9800
C9 H17 0.9800
C9 H18 0.9800
C10 C11 1.528(8)
C10 H19 0.9800
C10 H20 0.9800
C10 H21 0.9800
C11 C12 1.553(7)
C11 Si1 1.903(5)
C11 H8 1.0000
C12 H22 0.9800
C12 H23 0.9800
C12 H24 0.9800
C13 C14 1.534(7)
C13 H25 0.9800
C13 H26 0.9800
C13 H27 0.9800
C14 C15 1.534(7)
C14 Si1 1.904(5)
C14 H9 1.0000
C15 H28 0.9800
C15 H29 0.9800
C15 H30 0.9800
C16 C17 1.558(8)
C16 H31 0.9800
C16 H32 0.9800
C16 H33 0.9800
C17 C18 1.537(7)
C17 Si2 1.887(5)
C17 H10 1.0000
C18 H34 0.9800
C18 H35 0.9800
C18 H36 0.9800
C19 C20 1.526(8)
C19 H37 0.9800
C19 H38 0.9800
C19 H39 0.9800
C20 C21 1.538(7)
C20 Si2 1.900(5)
C20 H11 1.0000
C21 H40 0.9800
C21 H41 0.9800
C21 H42 0.9800
C22 C23 1.530(7)
C22 H43 0.9800
C22 H44 0.9800
C22 H45 0.9800
C23 C24 1.541(7)
C23 Si2 1.903(5)
C23 H12 1.0000
C24 H46 0.9800
C24 H47 0.9800
C24 H48 0.9800
C25 O1 1.442(6)
C25 H61 0.9800
C25 H62 0.9800
C25 H63 0.9800
C26 O1 1.408(6)
C26 C27 1.498(8)
C26 H49 0.9900
C26 H50 0.9900
C27 O2 1.435(6)
C27 H51 0.9900
C27 H52 0.9900
C28 O2 1.423(6)
C28 H64 0.9800
C28 H65 0.9800
C28 H66 0.9800
C29 O3 1.396(6)
C29 H67 0.9800
C29 H68 0.9800
C29 H69 0.9800
C30 O3 1.430(5)
C30 C31 1.486(7)
C30 H53 0.9900
C30 H54 0.9900
C31 O4 1.416(5)
C31 H55 0.9900
C31 H56 0.9900
C32 O4 1.427(5)
C32 H70 0.9800
C32 H71 0.9800
C32 H72 0.9800
C33 O5 1.412(5)
C33 H73 0.9800
C33 H74 0.9800
C33 H75 0.9800
C34 O5 1.440(6)
C34 C35 1.491(7)
C34 H57 0.9900
C34 H58 0.9900
C35 O6 1.423(5)
C35 H59 0.9900
C35 H60 0.9900
Li1 O5 2.073(7)
Li1 O3 2.099(8)
Li1 O2 2.104(7)
Li1 O4 2.159(7)
Li1 O6 2.165(8)
Li1 O1 2.211(8)
C36 O6 1.432(5)
C36 H76 0.9800
C36 H77 0.9800
C36 H78 0.9800

loop_
_geom_torsion_atom_site_label_1
_geom_torsion_atom_site_label_2
_geom_torsion_atom_site_label_3
_geom_torsion_atom_site_label_4
_geom_torsion
Si1 C1 C2 C3 174.4(4)
In1 C1 C2 C3 -1.3(7)
C1 C2 C3 C4 -0.3(10)
C2 C3 C4 C5 1.8(10)
C3 C4 C5 Si2 175.9(4)
C3 C4 C5 In1 -1.0(6)
C2 C1 Si1 C11 165.3(4)
In1 C1 Si1 C11 -19.6(3)
C2 C1 Si1 C14 -78.3(4)
In1 C1 Si1 C14 96.9(3)
C2 C1 Si1 C8 39.7(4)
In1 C1 Si1 C8 -145.2(3)
C4 C5 Si2 C17 155.9(4)
In1 C5 Si2 C17 -27.6(3)
C4 C5 Si2 C20 30.6(4)
In1 C5 Si2 C20 -152.9(3)
C4 C5 Si2 C23 -87.2(4)
In1 C5 Si2 C23 89.3(3)
C18 C17 Si2 C5 172.4(4)
C16 C17 Si2 C5 -58.8(4)
C18 C17 Si2 C20 -64.2(5)
C16 C17 Si2 C20 64.5(4)
C18 C17 Si2 C23 52.4(5)
C16 C17 Si2 C23 -178.9(4)
O1 C26 C27 O2 -58.8(6)
O3 C30 C31 O4 -53.4(5)
O5 C34 C35 O6 48.4(5)
C27 C26 O1 C25 -178.0(5)
C27 C26 O1 Li1 47.7(6)
C26 C27 O2 C28 -177.2(5)
C26 C27 O2 Li1 39.3(6)
C31 C30 O3 C29 -174.8(4)
C31 C30 O3 Li1 32.7(5)
C30 C31 O4 C32 -173.6(4)
C30 C31 O4 Li1 47.5(5)
C35 C34 O5 C33 172.6(4)
C35 C34 O5 Li1 -34.4(5)
C34 C35 O6 C36 167.7(4)
C34 C35 O6 Li1 -40.3(5)
